data_7048769
loop_
_publ_author_name
'Petrus, R.'
'Dr\;ag-Jarz\;abek, A'
'Utko, J.'
'Lis, T.'
'Sobota, P.'

_publ_section_title
;
 Transformation of molecular compounds with Ba(Sr)/Al/Si and Ca(Sr,
 Ba)/Ti(Zr, Hf)/Si heteroelements as new efficient route to metal silicate
 materials.
;
_journal_issue 13
_journal_name_full 'Dalton transactions (Cambridge, England : 2003)'
_journal_page_first 4283
_journal_page_last 4298
_journal_paper_doi 10.1039/c8dt03796e
_journal_volume 48
_journal_year 2019
_chemical_formula_moiety 'C102 H131 Cl O25 Si4 Sr4 Zr2, 2(C4 H8 O)'
_chemical_formula_sum 'C110 H147 Cl O27 Si4 Sr4 Zr2'
_chemical_formula_weight 2582.00
_space_group_crystal_system monoclinic
_space_group_IT_number 14
_space_group_name_Hall '-P 2ybc'
_space_group_name_H-M_alt 'P 1 21/c 1'
_symmetry_space_group_name_Hall '-P 2ybc'
_symmetry_space_group_name_H-M 'P 1 21/c 1'
_atom_sites_solution_hydrogens mixed
_audit_creation_method SHELXL-2014/7
_audit_update_record
;
2019-01-09 deposited with the CCDC.
2019-01-25 downloaded from the CCDC.
;
_cell_angle_alpha 90
_cell_angle_beta 98.86(3)
_cell_angle_gamma 90
_cell_formula_units_Z 2
_cell_length_a 11.599(4)
_cell_length_b 23.593(5)
_cell_length_c 21.871(6)
_cell_measurement_reflns_used 5602
_cell_measurement_temperature 100(2)
_cell_measurement_theta_max 30.6616
_cell_measurement_theta_min 2.7413
_cell_volume 5914(3)
_computing_cell_refinement 'CrysAlis PRO (Agilent, 2011)'
_computing_data_collection 'CrysAlis PRO (Agilent, 2011)'
_computing_data_reduction 'CrysAlis PRO (Agilent, 2011)'
_computing_molecular_graphics 'DIAMOND  (Brandenburg, 2007)'
_computing_publication_material 'SHELXL-2014/7 (Sheldrick, 2014)'
_computing_structure_refinement 'SHELXL-2014/7 (Sheldrick, 2014)'
_computing_structure_solution 'SHELXS-2014/7 (Sheldrick, 2014)'
_diffrn_ambient_temperature 100(2)
_diffrn_measured_fraction_theta_full 0.999
_diffrn_measured_fraction_theta_max 0.900
_diffrn_measurement_device_type 'Xcalibur Ruby'
_diffrn_measurement_method \w
_diffrn_radiation_monochromator graphite
_diffrn_radiation_source 'Enhance (Mo) X-ray Source'
_diffrn_radiation_type MoK\a
_diffrn_radiation_wavelength 0.71073
_diffrn_reflns_av_R_equivalents 0.0677
_diffrn_reflns_av_unetI/netI 0.1489
_diffrn_reflns_Laue_measured_fraction_full 0.999
_diffrn_reflns_Laue_measured_fraction_max 0.900
_diffrn_reflns_limit_h_max 9
_diffrn_reflns_limit_h_min -16
_diffrn_reflns_limit_k_max 32
_diffrn_reflns_limit_k_min -17
_diffrn_reflns_limit_l_max 28
_diffrn_reflns_limit_l_min -31
_diffrn_reflns_number 34598
_diffrn_reflns_point_group_measured_fraction_full 0.999
_diffrn_reflns_point_group_measured_fraction_max 0.900
_diffrn_reflns_theta_full 25.500
_diffrn_reflns_theta_max 30.729
_diffrn_reflns_theta_min 2.747
_exptl_absorpt_coefficient_mu 2.093
_exptl_absorpt_correction_T_max 0.876
_exptl_absorpt_correction_T_min 0.794
_exptl_absorpt_correction_type analytical
_exptl_absorpt_process_details
;
CrysAlisPro, Agilent Technologies,
Version 1.171.36.28 (release 01-02-2013 CrysAlis171 .NET)
(compiled Feb  1 2013,16:14:44)
Analytical numeric absorption correction using a multifaceted crystal
model based on expressions derived by R.C. Clark & J.S. Reid.
(Clark, R. C. & Reid, J. S. (1995). Acta Cryst. A51, 887-897)
;
_exptl_crystal_colour colourless
_exptl_crystal_density_diffrn 1.450
_exptl_crystal_description needle
_exptl_crystal_F_000 2656
_exptl_crystal_size_max 0.160
_exptl_crystal_size_mid 0.100
_exptl_crystal_size_min 0.070
_refine_diff_density_max 0.742
_refine_diff_density_min -0.779
_refine_diff_density_rms 0.115
_refine_ls_extinction_method none
_refine_ls_goodness_of_fit_ref 1.008
_refine_ls_hydrogen_treatment mixed
_refine_ls_matrix_type full
_refine_ls_number_parameters 799
_refine_ls_number_reflns 16589
_refine_ls_number_restraints 288
_refine_ls_restrained_S_all 1.009
_refine_ls_R_factor_all 0.1584
_refine_ls_R_factor_gt 0.0709
_refine_ls_shift/su_max 0.001
_refine_ls_shift/su_mean 0.000
_refine_ls_structure_factor_coef Fsqd
_refine_ls_weighting_details 'w=1/[\s^2^(Fo^2^)+(0.0435P)^2^+2.6911P] where P=(Fo^2^+2Fc^2^)/3'
_refine_ls_weighting_scheme calc
_refine_ls_wR_factor_gt 0.1141
_refine_ls_wR_factor_ref 0.1415
_reflns_Friedel_coverage 0.000
_reflns_number_gt 8910
_reflns_number_total 16589
_reflns_threshold_expression 'I > 2\s(I)'
_cod_data_source_file c8dt03796e2.cif
_cod_data_source_block 4x2THF
_cod_depositor_comments 'Adding full bibliography for 7048765--7048774.cif.'
_cod_database_code 7048769
_shelx_shelxl_version_number 2014/7
_shelx_space_group_comment
;
The symmetry employed for this shelxl refinement is uniquely defined
by the following loop, which should always be used as a source of
symmetry information in preference to the above space-group names.
They are only intended as comments.
;
_shelx_estimated_absorpt_t_min 0.731
_shelx_estimated_absorpt_t_max 0.867

loop_
_space_group_symop_operation_xyz
'x, y, z'
'-x, y+1/2, -z+1/2'
'-x, -y, -z'
'x, -y-1/2, z-1/2'

loop_
_atom_site_label
_atom_site_type_symbol
_atom_site_fract_x
_atom_site_fract_y
_atom_site_fract_z
_atom_site_U_iso_or_equiv
_atom_site_adp_type
_atom_site_occupancy
_atom_site_site_symmetry_order
_atom_site_calc_flag
_atom_site_refinement_flags_posn
_atom_site_refinement_flags_adp
_atom_site_refinement_flags_occupancy
_atom_site_disorder_assembly
_atom_site_disorder_group
Zr1 Zr 0.49996(4) 0.37336(2) 0.67216(2) 0.01924(10) Uani 1 1 d . . . . .
Sr1 Sr 0.64736(4) 0.48310(2) 0.61110(2) 0.02910(12) Uani 1 1 d . . . . .
Sr21 Sr 0.38818(11) 0.41520(6) 0.51824(6) 0.0199(3) Uani 0.5 1 d . . P . .
Sr22 Sr 0.34356(11) 0.41625(6) 0.53200(6) 0.0184(2) Uani 0.5 1 d . . P . .
Cl1 Cl 0.1894(3) 0.43416(11) 0.41706(13) 0.0529(8) Uani 0.5 1 d . . P . .
O3 O 0.4686(7) 0.4895(2) 0.4873(3) 0.0264(16) Uani 0.5 1 d . . P B .
H3 H 0.5335 0.4730 0.4907 0.02(3) Uiso 0.5 1 d R . P . .
O1 O 0.5692(3) 0.29558(11) 0.68678(13) 0.0244(7) Uani 1 1 d . . . . .
Si1 Si 0.62063(12) 0.23312(5) 0.70300(6) 0.0241(3) Uani 1 1 d . . . . .
C1A C 0.7462(5) 0.21660(17) 0.6608(2) 0.0279(11) Uani 1 1 d . . . . .
C2A C 0.8617(5) 0.2289(2) 0.6848(2) 0.0369(13) Uani 1 1 d . . . . .
H2A H 0.8791 0.2441 0.7254 0.044 Uiso 1 1 calc R U . . .
C3A C 0.9526(5) 0.2196(2) 0.6510(3) 0.0496(15) Uani 1 1 d . . . . .
H3A H 1.0307 0.2281 0.6687 0.060 Uiso 1 1 calc R U . . .
C4A C 0.9287(6) 0.1981(2) 0.5923(3) 0.0521(16) Uani 1 1 d . . . . .
H4A H 0.9906 0.1919 0.5692 0.062 Uiso 1 1 calc R U . . .
C5A C 0.8155(5) 0.1853(2) 0.5661(3) 0.0401(13) Uani 1 1 d . . . . .
H5A H 0.7993 0.1702 0.5255 0.048 Uiso 1 1 calc R U . . .
C6A C 0.7259(5) 0.19478(18) 0.6002(2) 0.0341(12) Uani 1 1 d . . . . .
H6A H 0.6481 0.1863 0.5820 0.041 Uiso 1 1 calc R U . . .
C1B C 0.5028(4) 0.17997(17) 0.6771(2) 0.0252(10) Uani 1 1 d . . . . .
C2B C 0.5212(5) 0.12165(19) 0.6834(2) 0.0393(13) Uani 1 1 d . . . . .
H2B H 0.5938 0.1084 0.7047 0.047 Uiso 1 1 calc R U . . .
C3B C 0.4371(5) 0.08232(19) 0.6597(2) 0.0405(14) Uani 1 1 d . . . . .
H3B H 0.4526 0.0429 0.6645 0.049 Uiso 1 1 calc R U . . .
C4B C 0.3312(5) 0.10080(19) 0.6292(2) 0.0370(13) Uani 1 1 d . . . . .
H4B H 0.2732 0.0741 0.6128 0.044 Uiso 1 1 calc R U . . .
C5B C 0.3092(5) 0.15804(19) 0.6224(2) 0.0380(13) Uani 1 1 d . . . . .
H5B H 0.2359 0.1709 0.6016 0.046 Uiso 1 1 calc R U . . .
C6B C 0.3954(4) 0.19713(18) 0.6462(2) 0.0287(11) Uani 1 1 d . . . . .
H6B H 0.3796 0.2365 0.6409 0.034 Uiso 1 1 calc R U . . .
C1C C 0.6750(4) 0.22913(18) 0.7884(2) 0.0296(11) Uani 1 1 d . . . . .
C2C C 0.6451(5) 0.2711(2) 0.8276(2) 0.0327(12) Uani 1 1 d . . . . .
H2C H 0.5968 0.3015 0.8104 0.039 Uiso 1 1 calc R U . . .
C3C C 0.6832(5) 0.2704(2) 0.8910(2) 0.0424(14) Uani 1 1 d . . . . .
H3C H 0.6613 0.2998 0.9166 0.051 Uiso 1 1 calc R U . . .
C4C C 0.7533(5) 0.2265(2) 0.9162(2) 0.0439(15) Uani 1 1 d . . . . .
H4C H 0.7800 0.2256 0.9595 0.053 Uiso 1 1 calc R U . . .
C5C C 0.7851(5) 0.1836(2) 0.8790(2) 0.0425(15) Uani 1 1 d . . . . .
H5C H 0.8326 0.1532 0.8967 0.051 Uiso 1 1 calc R U . . .
C6C C 0.7468(5) 0.18526(18) 0.8155(2) 0.0344(12) Uani 1 1 d . . . . .
H6C H 0.7698 0.1561 0.7900 0.041 Uiso 1 1 calc R U . . .
O2 O 0.4194(3) 0.37965(13) 0.74726(15) 0.0413(9) Uani 1 1 d . . . . .
Si2 Si 0.34696(15) 0.38500(6) 0.80436(7) 0.0386(4) Uani 1 1 d . . . . .
C1D1 C 0.2584(13) 0.4510(5) 0.8005(7) 0.0396(18) Uani 0.5 1 d . . P A 1
C2D1 C 0.1580(13) 0.4580(4) 0.7558(7) 0.0396(18) Uani 0.5 1 d . . P A 1
H2D1 H 0.1321 0.4269 0.7297 0.048 Uiso 0.5 1 calc R U P A 1
C3D1 C 0.0946(12) 0.5089(4) 0.7479(6) 0.0396(18) Uani 0.5 1 d . . P A 1
H3D1 H 0.0288 0.5123 0.7164 0.048 Uiso 0.5 1 calc R U P A 1
C4D1 C 0.1297(12) 0.5540(5) 0.7871(5) 0.0396(18) Uani 0.5 1 d . . P A 1
H4D1 H 0.0890 0.5890 0.7815 0.048 Uiso 0.5 1 calc R U P A 1
C5D1 C 0.2231(12) 0.5486(5) 0.8342(5) 0.0396(18) Uani 0.5 1 d . . P A 1
H5D1 H 0.2433 0.5789 0.8623 0.048 Uiso 0.5 1 calc R U P A 1
C6D1 C 0.2883(13) 0.4983(6) 0.8405(6) 0.0396(18) Uani 0.5 1 d . . P A 1
H6D1 H 0.3541 0.4956 0.8721 0.048 Uiso 0.5 1 calc R U P A 1
C1D2 C 0.2369(12) 0.4466(4) 0.7918(7) 0.059(3) Uani 0.5 1 d G . P A 2
C2D2 C 0.1384(12) 0.4435(3) 0.7468(7) 0.059(3) Uani 0.5 1 d G . P A 2
H2D2 H 0.1174 0.4086 0.7265 0.071 Uiso 0.5 1 calc R U P A 2
C3D2 C 0.0705(10) 0.4915(4) 0.7316(5) 0.059(3) Uani 0.5 1 d G . P A 2
H3D2 H 0.0031 0.4894 0.7009 0.071 Uiso 0.5 1 calc R U P A 2
C4D2 C 0.1011(10) 0.5426(4) 0.7613(5) 0.059(3) Uani 0.5 1 d G . P A 2
H4D2 H 0.0547 0.5754 0.7509 0.071 Uiso 0.5 1 calc R U P A 2
C5D2 C 0.1997(11) 0.5457(4) 0.8063(5) 0.059(3) Uani 0.5 1 d G . P A 2
H5D2 H 0.2206 0.5806 0.8266 0.071 Uiso 0.5 1 calc R U P A 2
C6D2 C 0.2675(11) 0.4977(5) 0.8215(5) 0.059(3) Uani 0.5 1 d G . P A 2
H6D2 H 0.3349 0.4999 0.8522 0.071 Uiso 0.5 1 calc R U P A 2
C1E C 0.2533(5) 0.32067(19) 0.8063(2) 0.0363(13) Uani 1 1 d . . . . .
C2E C 0.2821(5) 0.2701(2) 0.7802(2) 0.0435(15) Uani 1 1 d . . . . .
H2E H 0.3517 0.2681 0.7624 0.052 Uiso 1 1 calc R U . . .
C3E C 0.2122(6) 0.2223(2) 0.7792(3) 0.0499(16) Uani 1 1 d . . . . .
H3E H 0.2334 0.1886 0.7600 0.060 Uiso 1 1 calc R U . . .
C4E C 0.1118(6) 0.2234(2) 0.8061(3) 0.0497(16) Uani 1 1 d . . . . .
H4E H 0.0643 0.1906 0.8055 0.060 Uiso 1 1 calc R U . . .
C5E C 0.0807(6) 0.2728(2) 0.8340(3) 0.0503(15) Uani 1 1 d . . . . .
H5E H 0.0129 0.2739 0.8534 0.060 Uiso 1 1 calc R U . . .
C6E C 0.1507(5) 0.3209(2) 0.8332(2) 0.0462(15) Uani 1 1 d . . . . .
H6E H 0.1283 0.3549 0.8513 0.055 Uiso 1 1 calc R U . . .
C1F C 0.4499(5) 0.39430(19) 0.8782(2) 0.0382(13) Uani 1 1 d . . . . .
C2F C 0.4220(5) 0.3808(2) 0.9365(2) 0.0434(14) Uani 1 1 d . . . . .
H2F H 0.3500 0.3624 0.9389 0.052 Uiso 1 1 calc R U . . .
C3F C 0.4954(6) 0.3933(2) 0.9902(3) 0.0516(16) Uani 1 1 d . . . . .
H3F H 0.4744 0.3830 1.0290 0.062 Uiso 1 1 calc R U . . .
C4F C 0.6002(6) 0.4210(2) 0.9879(3) 0.0574(17) Uani 1 1 d . . . . .
H4F H 0.6503 0.4303 1.0251 0.069 Uiso 1 1 calc R U . . .
C5F C 0.6313(6) 0.4349(2) 0.9315(3) 0.0552(17) Uani 1 1 d . . . . .
H5F H 0.7031 0.4537 0.9295 0.066 Uiso 1 1 calc R U . . .
C6F C 0.5568(5) 0.4214(2) 0.8776(3) 0.0468(15) Uani 1 1 d . . . . .
H6F H 0.5794 0.4309 0.8389 0.056 Uiso 1 1 calc R U . . .
O1G O 0.6495(3) 0.41508(11) 0.70838(14) 0.0308(8) Uani 1 1 d D . . . .
C1G C 0.7501(4) 0.41879(18) 0.7519(2) 0.0304(11) Uani 1 1 d D . . . .
H1G1 H 0.8172 0.4035 0.7341 0.036 Uiso 1 1 calc R U . . .
H1G2 H 0.7408 0.3958 0.7887 0.036 Uiso 1 1 calc R U . . .
C2G C 0.7732(5) 0.4788(2) 0.7705(2) 0.0504(16) Uani 1 1 d D . . . .
H2G1 H 0.7080 0.4937 0.7902 0.060 Uiso 1 1 calc R U . . .
H2G2 H 0.8457 0.4814 0.8009 0.060 Uiso 1 1 calc R U . . .
O2G O 0.7847(3) 0.51166(13) 0.71692(16) 0.0450(10) Uani 1 1 d D . . . .
C3G C 0.7981(6) 0.5709(2) 0.7305(3) 0.069(2) Uani 1 1 d D . . . .
H3G1 H 0.8057 0.5917 0.6926 0.104 Uiso 1 1 calc R U . . .
H3G2 H 0.7296 0.5847 0.7472 0.104 Uiso 1 1 calc R U . . .
H3G3 H 0.8682 0.5768 0.7611 0.104 Uiso 1 1 calc R U . . .
O1H O 0.3478(3) 0.34549(12) 0.61741(15) 0.0364(9) Uani 0.5 1 d D . P B 1
C1H C 0.2286(8) 0.3397(6) 0.6137(4) 0.030(2) Uani 0.5 1 d D . P B 1
H1H1 H 0.1968 0.3762 0.6261 0.036 Uiso 0.5 1 calc R U P B 1
H1H2 H 0.2134 0.3110 0.6445 0.036 Uiso 0.5 1 calc R U P B 1
C2H C 0.1628(10) 0.3234(5) 0.5534(5) 0.030(2) Uani 0.5 1 d D . P B 1
H2H1 H 0.1904 0.2862 0.5406 0.036 Uiso 0.5 1 calc R U P B 1
H2H2 H 0.0788 0.3202 0.5564 0.036 Uiso 0.5 1 calc R U P B 1
O2H O 0.1799(7) 0.3658(3) 0.5086(3) 0.0311(19) Uani 0.5 1 d D . P B 1
C3H C 0.1138(10) 0.3539(5) 0.4491(4) 0.048(3) Uani 0.5 1 d D . P B 1
H3H1 H 0.1333 0.3817 0.4190 0.071 Uiso 0.5 1 calc R U P B 1
H3H2 H 0.0303 0.3562 0.4517 0.071 Uiso 0.5 1 calc R U P B 1
H3H3 H 0.1327 0.3158 0.4361 0.071 Uiso 0.5 1 calc R U P B 1
O3H O 0.3478(3) 0.34549(12) 0.61741(15) 0.0364(9) Uani 0.5 1 d D . P B 2
C4H C 0.2328(9) 0.3427(5) 0.6375(4) 0.027(2) Uani 0.5 1 d D . P B 2
H4H1 H 0.2043 0.3812 0.6451 0.033 Uiso 0.5 1 calc R U P B 2
H4H2 H 0.2369 0.3202 0.6760 0.033 Uiso 0.5 1 calc R U P B 2
C5H C 0.1535(9) 0.3146(4) 0.5854(4) 0.027(2) Uani 0.5 1 d D . P B 2
H5H1 H 0.1854 0.2770 0.5767 0.033 Uiso 0.5 1 calc R U P B 2
H5H2 H 0.0755 0.3088 0.5974 0.033 Uiso 0.5 1 calc R U P B 2
O4H O 0.1432(7) 0.3489(3) 0.5313(3) 0.0287(19) Uani 0.5 1 d D . P B 2
C6H C 0.0573(10) 0.3284(5) 0.4836(5) 0.047(3) Uani 0.5 1 d D . P B 2
H6H1 H 0.0566 0.3517 0.4465 0.071 Uiso 0.5 1 calc R U P B 2
H6H2 H -0.0193 0.3301 0.4971 0.071 Uiso 0.5 1 calc R U P B 2
H6H3 H 0.0752 0.2890 0.4742 0.071 Uiso 0.5 1 calc R U P B 2
O1L O 0.448(2) 0.4558(8) 0.6406(16) 0.023(6) Uani 0.5 1 d D . P B 1
C1L C 0.3877(16) 0.4993(5) 0.6669(8) 0.0271(18) Uani 0.5 1 d D . P B 1
H1L1 H 0.4453 0.5263 0.6887 0.033 Uiso 0.5 1 calc R U P B 1
H1L2 H 0.3441 0.4824 0.6979 0.033 Uiso 0.5 1 calc R U P B 1
C2L C 0.3044(8) 0.5311(3) 0.6202(4) 0.0271(18) Uani 0.5 1 d D . P B 1
H2L1 H 0.2600 0.5588 0.6413 0.033 Uiso 0.5 1 calc R U P B 1
H2L2 H 0.3478 0.5520 0.5917 0.033 Uiso 0.5 1 calc R U P B 1
O2L O 0.2267(6) 0.4916(2) 0.5863(3) 0.0290(15) Uani 0.5 1 d D . P B 1
C3L C 0.1321(9) 0.5189(4) 0.5499(4) 0.042(3) Uani 0.5 1 d D . P B 1
H3L1 H 0.0886 0.4914 0.5218 0.062 Uiso 0.5 1 calc R U P B 1
H3L2 H 0.1614 0.5492 0.5258 0.062 Uiso 0.5 1 calc R U P B 1
H3L3 H 0.0805 0.5351 0.5769 0.062 Uiso 0.5 1 calc R U P B 1
O1J O 0.7280(6) 0.4997(2) 0.5095(3) 0.0324(17) Uani 0.5 1 d D . P B 2
C1J C 0.8438(9) 0.4861(4) 0.5084(5) 0.047(3) Uani 0.5 1 d D . P B 2
H1J1 H 0.8937 0.5149 0.5325 0.057 Uiso 0.5 1 calc R U P B 2
H1J2 H 0.8590 0.4881 0.4652 0.057 Uiso 0.5 1 calc R U P B 2
C2J C 0.8782(10) 0.4300(4) 0.5333(5) 0.049(3) Uani 0.5 1 d D . P B 2
H2J1 H 0.8426 0.4003 0.5044 0.058 Uiso 0.5 1 calc R U P B 2
H2J2 H 0.9641 0.4259 0.5381 0.058 Uiso 0.5 1 calc R U P B 2
O2J O 0.8402(11) 0.4230(5) 0.5923(7) 0.031(3) Uani 0.5 1 d D . P B 2
C3J C 0.8766(10) 0.3698(4) 0.6189(4) 0.037(3) Uani 0.5 1 d D . P B 2
H3J1 H 0.8679 0.3406 0.5867 0.055 Uiso 0.5 1 calc R U P B 2
H3J2 H 0.8285 0.3599 0.6505 0.055 Uiso 0.5 1 calc R U P B 2
H3J3 H 0.9586 0.3722 0.6381 0.055 Uiso 0.5 1 calc R U P B 2
O1M O 0.6053(6) 0.5805(2) 0.5936(3) 0.0284(15) Uani 0.5 1 d D . P B 1
C1M C 0.5479(11) 0.6260(4) 0.6178(4) 0.029(3) Uani 0.5 1 d D . P B 1
H1M1 H 0.5625 0.6241 0.6635 0.035 Uiso 0.5 1 calc R U P B 1
H1M2 H 0.4628 0.6223 0.6042 0.035 Uiso 0.5 1 calc R U P B 1
C2M C 0.5872(9) 0.6823(3) 0.5977(4) 0.029(2) Uani 0.5 1 d D . P B 1
H2M1 H 0.5419 0.7130 0.6137 0.035 Uiso 0.5 1 calc R U P B 1
H2M2 H 0.6708 0.6881 0.6141 0.035 Uiso 0.5 1 calc R U P B 1
O2M O 0.5698(12) 0.6835(4) 0.5322(4) 0.024(2) Uani 0.5 1 d D . P B 1
C3M C 0.5791(11) 0.7389(3) 0.5084(5) 0.039(3) Uani 0.5 1 d D . P B 1
H3M1 H 0.5735 0.7371 0.4633 0.058 Uiso 0.5 1 calc R U P B 1
H3M2 H 0.6544 0.7553 0.5262 0.058 Uiso 0.5 1 calc R U P B 1
H3M3 H 0.5158 0.7625 0.5192 0.058 Uiso 0.5 1 calc R U P B 1
O1I O 0.5568(18) 0.5443(6) 0.3689(16) 0.013(4) Uani 0.5 1 d D . P C 2
C1I C 0.613(2) 0.5063(6) 0.3327(11) 0.052(3) Uani 0.5 1 d D . P C 2
H1I1 H 0.6974 0.5148 0.3387 0.063 Uiso 0.5 1 calc R U P C 2
H1I2 H 0.5817 0.5122 0.2884 0.063 Uiso 0.5 1 calc R U P C 2
C2I C 0.5964(9) 0.4470(4) 0.3486(6) 0.052(3) Uani 0.5 1 d D . P C 2
H2I1 H 0.6350 0.4221 0.3215 0.063 Uiso 0.5 1 calc R U P C 2
H2I2 H 0.6322 0.4400 0.3920 0.063 Uiso 0.5 1 calc R U P C 2
O2I O 0.4744(6) 0.4346(2) 0.3410(3) 0.0403(19) Uani 0.5 1 d D . P C 2
C3I C 0.4616(14) 0.3753(4) 0.3503(5) 0.048(4) Uani 0.5 1 d D . P C 2
H3I1 H 0.3883 0.3682 0.3661 0.072 Uiso 0.5 1 calc R U P C 2
H3I2 H 0.5271 0.3616 0.3804 0.072 Uiso 0.5 1 calc R U P C 2
H3I3 H 0.4606 0.3553 0.3110 0.072 Uiso 0.5 1 calc R U P C 2
O1N O 0.4265(9) 0.6172(7) 0.4131(7) 0.018(2) Uani 0.5 1 d D . P D 1
C1N C 0.3433(7) 0.6510(4) 0.4381(5) 0.021(2) Uani 0.5 1 d D . P D 1
H1N1 H 0.3670 0.6913 0.4374 0.025 Uiso 0.5 1 calc R U P D 1
H1N2 H 0.3437 0.6401 0.4819 0.025 Uiso 0.5 1 calc R U P D 1
C2N C 0.2221(8) 0.6450(3) 0.4039(5) 0.028(2) Uani 0.5 1 d D . P D 1
H2N1 H 0.1674 0.6684 0.4237 0.033 Uiso 0.5 1 calc R U P D 1
H2N2 H 0.2189 0.6577 0.3605 0.033 Uiso 0.5 1 calc R U P D 1
O2N O 0.1906(10) 0.5863(5) 0.4055(7) 0.021(3) Uani 0.5 1 d D . P D 1
C3N C 0.0705(9) 0.5767(4) 0.3842(5) 0.040(3) Uani 0.5 1 d D . P D 1
H3N1 H 0.0237 0.5952 0.4121 0.059 Uiso 0.5 1 calc R U P D 1
H3N2 H 0.0549 0.5358 0.3832 0.059 Uiso 0.5 1 calc R U P D 1
H3N3 H 0.0499 0.5923 0.3424 0.059 Uiso 0.5 1 calc R U P D 1
O1K O 0.5481(12) 0.3808(7) 0.5821(8) 0.0284(15) Uani 0.5 1 d D . P B 2
C1K C 0.5956(8) 0.3384(4) 0.5470(5) 0.025(2) Uani 0.5 1 d D . P B 2
H1K1 H 0.6616 0.3198 0.5737 0.030 Uiso 0.5 1 calc R U P B 2
H1K2 H 0.6270 0.3568 0.5124 0.030 Uiso 0.5 1 calc R U P B 2
C2K C 0.5091(8) 0.2939(3) 0.5213(4) 0.025(2) Uani 0.5 1 d D . P B 2
H2K1 H 0.5454 0.2670 0.4952 0.030 Uiso 0.5 1 calc R U P B 2
H2K2 H 0.4819 0.2726 0.5553 0.030 Uiso 0.5 1 calc R U P B 2
O2K O 0.4127(11) 0.3227(5) 0.4847(4) 0.024(2) Uani 0.5 1 d D . P B 2
C3K C 0.3347(9) 0.2826(4) 0.4511(4) 0.034(3) Uani 0.5 1 d D . P B 2
H3K1 H 0.3756 0.2618 0.4221 0.051 Uiso 0.5 1 calc R U P B 2
H3K2 H 0.2677 0.3026 0.4281 0.051 Uiso 0.5 1 calc R U P B 2
H3K3 H 0.3076 0.2559 0.4801 0.051 Uiso 0.5 1 calc R U P B 2
O1O O -0.0766(5) 0.4585(2) 0.9226(2) 0.1035(18) Uani 1 1 d . . . . .
C1O C 0.0343(7) 0.4788(3) 0.9134(4) 0.093(3) Uani 1 1 d . . . . .
H1O1 H 0.0380 0.5205 0.9182 0.111 Uiso 1 1 calc R U . . .
H1O2 H 0.0493 0.4690 0.8713 0.111 Uiso 1 1 calc R U . . .
C2O C 0.1230(8) 0.4511(3) 0.9612(4) 0.0993(17) Uani 1 1 d . . . . .
H2O1 H 0.1411 0.4754 0.9983 0.119 Uiso 1 1 calc R U . . .
H2O2 H 0.1961 0.4435 0.9444 0.119 Uiso 1 1 calc R U . . .
C3O C -0.0547(8) 0.3970(3) 0.9339(4) 0.0993(17) Uani 1 1 d . . . . .
H3O1 H -0.0509 0.3767 0.8946 0.119 Uiso 1 1 calc R U . . .
H3O2 H -0.1168 0.3798 0.9542 0.119 Uiso 1 1 calc R U . . .
C4O C 0.0652(8) 0.3950(3) 0.9772(4) 0.0993(17) Uani 1 1 d . . . . .
H4O1 H 0.0550 0.3939 1.0213 0.119 Uiso 1 1 calc R U . . .
H4O2 H 0.1116 0.3617 0.9680 0.119 Uiso 1 1 calc R U . . .

loop_
_atom_site_aniso_label
_atom_site_aniso_U_11
_atom_site_aniso_U_22
_atom_site_aniso_U_33
_atom_site_aniso_U_23
_atom_site_aniso_U_13
_atom_site_aniso_U_12
Zr1 0.0189(2) 0.01982(18) 0.0191(2) 0.00369(16) 0.00318(18) 0.0007(2)
Sr1 0.0193(3) 0.02050(19) 0.0481(3) 0.01119(19) 0.0071(2) 0.0017(2)
Sr21 0.0235(7) 0.0170(4) 0.0186(6) 0.0030(4) 0.0019(5) 0.0023(6)
Sr22 0.0196(7) 0.0195(4) 0.0156(6) 0.0002(4) 0.0006(5) 0.0017(5)
Cl1 0.065(2) 0.0458(14) 0.0495(17) 0.0130(12) 0.0156(17) 0.0082(15)
O3 0.035(5) 0.022(4) 0.024(4) 0.003(3) 0.010(3) -0.004(3)
O1 0.025(2) 0.0203(14) 0.0256(16) 0.0060(12) -0.0025(15) 0.0015(14)
Si1 0.0226(8) 0.0210(6) 0.0270(7) 0.0075(5) -0.0008(6) 0.0004(6)
C1A 0.030(3) 0.024(2) 0.028(3) 0.0072(18) -0.001(2) 0.002(2)
C2A 0.026(3) 0.044(3) 0.038(3) 0.000(2) -0.002(3) 0.001(3)
C3A 0.026(3) 0.067(4) 0.055(4) -0.002(3) 0.002(3) -0.002(3)
C4A 0.043(4) 0.062(4) 0.055(4) 0.001(3) 0.018(3) 0.002(3)
C5A 0.033(3) 0.047(3) 0.041(3) -0.002(2) 0.008(3) 0.001(3)
C6A 0.027(3) 0.034(2) 0.040(3) 0.007(2) 0.003(3) 0.002(2)
C1B 0.026(3) 0.023(2) 0.026(2) 0.0032(18) 0.003(2) -0.003(2)
C2B 0.034(3) 0.030(2) 0.052(3) 0.009(2) 0.001(3) 0.000(3)
C3B 0.041(4) 0.024(2) 0.059(4) 0.003(2) 0.015(3) -0.001(3)
C4B 0.039(4) 0.031(2) 0.042(3) -0.002(2) 0.010(3) -0.020(3)
C5B 0.041(4) 0.034(3) 0.037(3) 0.007(2) 0.001(3) -0.001(3)
C6B 0.033(3) 0.025(2) 0.029(3) 0.0022(19) 0.004(2) -0.003(2)
C1C 0.025(3) 0.027(2) 0.034(3) 0.008(2) -0.005(2) -0.005(2)
C2C 0.029(3) 0.042(3) 0.025(3) 0.012(2) 0.000(2) 0.005(2)
C3C 0.039(4) 0.060(3) 0.027(3) 0.007(2) 0.004(3) 0.000(3)
C4C 0.045(4) 0.058(3) 0.026(3) 0.015(2) -0.005(3) -0.012(3)
C5C 0.032(3) 0.044(3) 0.044(3) 0.026(3) -0.015(3) -0.006(3)
C6C 0.030(3) 0.027(2) 0.043(3) 0.010(2) -0.005(3) -0.008(2)
O2 0.047(3) 0.0449(19) 0.038(2) 0.0132(16) 0.0266(19) 0.0156(19)
Si2 0.0422(10) 0.0405(8) 0.0382(8) 0.0109(6) 0.0227(8) 0.0089(7)
C1D1 0.034(4) 0.033(2) 0.052(4) 0.002(3) 0.007(3) 0.004(3)
C2D1 0.034(4) 0.033(2) 0.052(4) 0.002(3) 0.007(3) 0.004(3)
C3D1 0.034(4) 0.033(2) 0.052(4) 0.002(3) 0.007(3) 0.004(3)
C4D1 0.034(4) 0.033(2) 0.052(4) 0.002(3) 0.007(3) 0.004(3)
C5D1 0.034(4) 0.033(2) 0.052(4) 0.002(3) 0.007(3) 0.004(3)
C6D1 0.034(4) 0.033(2) 0.052(4) 0.002(3) 0.007(3) 0.004(3)
C1D2 0.050(5) 0.051(3) 0.083(6) 0.027(4) 0.030(5) 0.006(4)
C2D2 0.050(5) 0.051(3) 0.083(6) 0.027(4) 0.030(5) 0.006(4)
C3D2 0.050(5) 0.051(3) 0.083(6) 0.027(4) 0.030(5) 0.006(4)
C4D2 0.050(5) 0.051(3) 0.083(6) 0.027(4) 0.030(5) 0.006(4)
C5D2 0.050(5) 0.051(3) 0.083(6) 0.027(4) 0.030(5) 0.006(4)
C6D2 0.050(5) 0.051(3) 0.083(6) 0.027(4) 0.030(5) 0.006(4)
C1E 0.045(4) 0.038(3) 0.028(3) 0.003(2) 0.012(3) 0.003(3)
C2E 0.054(4) 0.044(3) 0.036(3) 0.013(2) 0.017(3) 0.009(3)
C3E 0.062(5) 0.047(3) 0.040(3) 0.005(3) 0.007(3) 0.006(3)
C4E 0.056(5) 0.047(3) 0.044(3) 0.004(3) -0.001(3) -0.007(3)
C5E 0.044(4) 0.060(4) 0.047(4) 0.005(3) 0.011(3) -0.012(3)
C6E 0.053(4) 0.048(3) 0.041(3) 0.001(2) 0.017(3) -0.001(3)
C1F 0.045(4) 0.032(2) 0.042(3) 0.006(2) 0.022(3) 0.007(3)
C2F 0.043(4) 0.046(3) 0.045(3) 0.007(3) 0.018(3) 0.003(3)
C3F 0.048(4) 0.072(4) 0.036(3) 0.006(3) 0.012(3) 0.006(3)
C4F 0.045(4) 0.062(4) 0.063(4) 0.004(3) -0.001(4) 0.010(3)
C5F 0.038(4) 0.052(3) 0.076(5) 0.005(3) 0.012(4) 0.003(3)
C6F 0.045(4) 0.038(3) 0.063(4) 0.013(3) 0.025(4) 0.007(3)
O1G 0.028(2) 0.0264(15) 0.0330(18) 0.0063(13) -0.0120(16) -0.0062(15)
C1G 0.025(3) 0.041(3) 0.024(3) 0.000(2) 0.000(2) 0.003(2)
C2G 0.050(4) 0.059(3) 0.044(3) -0.021(3) 0.013(3) -0.019(3)
O2G 0.053(3) 0.0356(18) 0.051(2) -0.0192(16) 0.025(2) -0.0169(19)
C3G 0.076(5) 0.044(3) 0.095(5) -0.039(3) 0.036(5) -0.026(3)
O1H 0.024(2) 0.0287(16) 0.051(2) 0.0148(15) -0.0099(18) -0.0062(16)
C1H 0.017(4) 0.044(5) 0.023(6) -0.006(4) -0.016(4) 0.008(4)
C2H 0.017(4) 0.044(5) 0.023(6) -0.006(4) -0.016(4) 0.008(4)
O2H 0.025(5) 0.040(4) 0.028(4) 0.011(3) 0.001(4) -0.004(4)
C3H 0.026(7) 0.083(8) 0.031(6) 0.001(6) -0.007(5) -0.005(6)
O3H 0.024(2) 0.0287(16) 0.051(2) 0.0148(15) -0.0099(18) -0.0062(16)
C4H 0.030(5) 0.024(3) 0.021(5) -0.001(3) -0.018(4) -0.006(3)
C5H 0.030(5) 0.024(3) 0.021(5) -0.001(3) -0.018(4) -0.006(3)
O4H 0.026(5) 0.039(5) 0.016(5) -0.001(3) -0.012(4) -0.003(4)
C6H 0.034(7) 0.065(7) 0.044(7) -0.009(6) 0.007(6) -0.014(6)
O1L 0.023(9) 0.029(8) 0.014(8) -0.003(4) -0.004(5) 0.013(6)
C1L 0.029(5) 0.025(3) 0.027(4) -0.003(3) 0.003(4) 0.005(3)
C2L 0.029(5) 0.025(3) 0.027(4) -0.003(3) 0.003(4) 0.005(3)
O2L 0.026(4) 0.033(3) 0.026(3) -0.002(3) -0.004(3) 0.008(3)
C3L 0.038(7) 0.053(6) 0.034(6) -0.004(5) 0.007(5) 0.021(6)
O1J 0.036(5) 0.034(3) 0.031(4) 0.010(3) 0.019(4) 0.019(3)
C1J 0.035(7) 0.051(6) 0.062(8) 0.019(6) 0.028(6) 0.020(6)
C2J 0.048(8) 0.045(6) 0.060(8) 0.019(5) 0.031(7) 0.021(6)
O2J 0.022(7) 0.025(6) 0.048(7) 0.005(4) 0.008(6) 0.012(5)
C3J 0.043(7) 0.035(5) 0.033(6) 0.015(4) 0.010(5) 0.015(6)
O1M 0.047(4) 0.018(2) 0.021(3) 0.006(2) 0.007(3) 0.011(3)
C1M 0.036(7) 0.024(5) 0.026(6) -0.002(5) 0.002(6) 0.004(5)
C2M 0.028(6) 0.024(4) 0.035(6) -0.003(4) 0.003(5) 0.004(4)
O2M 0.034(4) 0.021(2) 0.015(5) -0.002(3) 0.002(4) 0.000(3)
C3M 0.052(8) 0.026(5) 0.041(6) -0.001(4) 0.016(6) 0.004(5)
O1I 0.015(8) 0.009(6) 0.018(9) 0.003(4) 0.008(6) 0.000(5)
C1I 0.043(6) 0.044(5) 0.077(7) -0.007(5) 0.029(6) 0.011(5)
C2I 0.043(6) 0.044(5) 0.077(7) -0.007(5) 0.029(6) 0.011(5)
O2I 0.032(5) 0.026(3) 0.066(5) -0.020(3) 0.017(4) -0.011(3)
C3I 0.080(11) 0.030(5) 0.038(7) 0.003(6) 0.017(8) 0.015(6)
O1N 0.023(5) 0.017(3) 0.015(4) 0.000(3) 0.006(4) 0.000(4)
C1N 0.020(6) 0.010(4) 0.034(6) -0.005(4) 0.010(5) 0.007(5)
C2N 0.016(5) 0.026(4) 0.042(6) -0.001(4) 0.005(5) 0.000(4)
O2N 0.015(6) 0.019(4) 0.029(5) -0.003(3) 0.007(4) -0.008(4)
C3N 0.028(7) 0.038(6) 0.054(7) -0.005(5) 0.011(6) -0.002(6)
O1K 0.047(4) 0.018(2) 0.021(3) 0.006(2) 0.007(3) 0.011(3)
C1K 0.028(7) 0.030(5) 0.020(5) -0.002(4) 0.011(5) -0.008(5)
C2K 0.027(6) 0.020(4) 0.028(5) -0.008(4) 0.006(5) -0.001(4)
O2K 0.034(4) 0.021(2) 0.015(5) -0.002(3) 0.002(4) 0.000(3)
C3K 0.043(7) 0.035(5) 0.022(5) -0.012(4) 0.000(5) -0.005(5)
O1O 0.084(5) 0.136(5) 0.094(4) 0.033(3) 0.023(4) -0.009(4)
C1O 0.058(6) 0.110(6) 0.117(7) 0.010(5) 0.037(6) 0.007(5)
C2O 0.086(4) 0.113(4) 0.107(4) 0.031(3) 0.040(3) 0.020(3)
C3O 0.086(4) 0.113(4) 0.107(4) 0.031(3) 0.040(3) 0.020(3)
C4O 0.086(4) 0.113(4) 0.107(4) 0.031(3) 0.040(3) 0.020(3)

loop_
_atom_type_symbol
_atom_type_description
_atom_type_scat_dispersion_real
_atom_type_scat_dispersion_imag
_atom_type_scat_source
C C 0.0033 0.0016 'International Tables Vol C Tables 4.2.6.8 and 6.1.1.4'
H H 0.0000 0.0000 'International Tables Vol C Tables 4.2.6.8 and 6.1.1.4'
O O 0.0106 0.0060 'International Tables Vol C Tables 4.2.6.8 and 6.1.1.4'
Si Si 0.0817 0.0704 'International Tables Vol C Tables 4.2.6.8 and 6.1.1.4'
Sr Sr -1.5307 3.2498 'International Tables Vol C Tables 4.2.6.8 and 6.1.1.4'
Zr Zr -2.9673 0.5597 'International Tables Vol C Tables 4.2.6.8 and 6.1.1.4'
Cl Cl 0.1484 0.1585 'International Tables Vol C Tables 4.2.6.8 and 6.1.1.4'

loop_
_geom_angle_atom_site_label_1
_geom_angle_atom_site_label_2
_geom_angle_atom_site_label_3
_geom_angle
_geom_angle_site_symmetry_1
_geom_angle_site_symmetry_3
O1 Zr1 O2 99.29(12) . .
O1 Zr1 O1G 94.80(12) . .
O1 Zr1 O1H 94.91(12) . .
O1 Zr1 O3H 94.91(12) . .
O1 Zr1 O1I 163.7(8) . 3_666
O1 Zr1 O1K 93.9(4) . .
O1 Zr1 O1L 167.5(8) . .
O1 Zr1 O1N 91.7(4) . 3_666
O2 Zr1 O1G 96.95(15) . .
O2 Zr1 O1H 91.91(15) . .
O2 Zr1 O3H 91.91(15) . .
O2 Zr1 O1I 96.9(8) . 3_666
O2 Zr1 O1K 164.8(4) . .
O2 Zr1 O1L 93.1(9) . .
O2 Zr1 O1N 169.0(4) . 3_666
O1G Zr1 O1H 165.62(12) . .
O1G Zr1 O3H 165.62(12) . .
O1G Zr1 O1I 85.2(6) . 3_666
O1G Zr1 O1K 89.5(4) . .
O1G Zr1 O1L 82.3(7) . .
O1G Zr1 O1N 82.1(3) . 3_666
O1H Zr1 O1L 85.9(7) . .
O1H Zr1 O1N 87.1(3) . 3_666
O3H Zr1 O1I 82.6(6) . 3_666
O3H Zr1 O1K 79.3(4) . .
O1K Zr1 O1I 69.8(9) . 3_666
O1L Zr1 O1N 75.9(9) . 3_666
O3 Sr1 O1G 143.14(16) 3_666 .
O3 Sr1 O2G 149.96(14) 3_666 .
O3 Sr1 O1I 79.6(7) 3_666 3_666
O3 Sr1 O2I 84.4(2) 3_666 3_666
O3 Sr1 O1J 54.7(2) 3_666 .
O3 Sr1 O2J 110.9(3) 3_666 .
O3 Sr1 O1K 82.7(4) 3_666 .
O3 Sr1 O1L 83.9(7) 3_666 .
O3 Sr1 O1N 86.6(4) 3_666 3_666
O3 Sr1 O2N 111.1(4) 3_666 3_666
O1G Sr1 O2G 62.04(10) . .
O1G Sr1 O2I 93.68(16) . 3_666
O1G Sr1 O2J 84.3(3) . .
O1G Sr1 O1K 66.5(4) . .
O2G Sr1 O2I 76.22(17) . 3_666
O2G Sr1 O2J 82.5(3) . .
O2G Sr1 O1K 126.9(4) . .
O1I Sr1 O1G 66.8(7) 3_666 .
O1I Sr1 O2G 111.0(7) 3_666 .
O1I Sr1 O2I 64.0(4) 3_666 3_666
O1I Sr1 O1J 131.0(8) 3_666 .
O1I Sr1 O2J 134.1(4) 3_666 .
O1I Sr1 O1K 56.2(5) 3_666 .
O2I Sr1 O1K 120.1(3) 3_666 .
O2I Sr1 O2J 156.8(4) 3_666 .
O1J Sr1 O1G 145.40(14) . .
O1J Sr1 O2G 117.41(18) . .
O1J Sr1 O2I 120.44(19) . 3_666
O1J Sr1 O2J 62.2(3) . .
O1J Sr1 O1K 97.6(4) . .
O1K Sr1 O2J 80.2(4) . .
O1L Sr1 O1G 63.1(6) . .
O1L Sr1 O2G 106.5(7) . .
O1M Sr1 O3 61.90(19) . 3_666
O1M Sr1 O1G 133.66(15) . .
O1M Sr1 O2G 88.60(16) . .
O1M Sr1 O1L 96.5(4) . .
O1M Sr1 O1N 144.5(4) . 3_666
O1M Sr1 O2N 137.3(3) . 3_666
O1N Sr1 O1G 64.4(4) 3_666 .
O1N Sr1 O2G 123.3(4) 3_666 .
O1N Sr1 O1L 62.2(5) 3_666 .
O1N Sr1 O2N 66.8(3) 3_666 3_666
O2N Sr1 O1G 79.1(3) 3_666 .
O2N Sr1 O2G 86.1(3) 3_666 .
O2N Sr1 O1L 125.6(4) 3_666 .
O3 Sr21 O1H 148.45(17) . .
O3 Sr21 O1H 132.06(15) 3_666 .
O3 Sr21 O2H 140.1(3) . .
O3 Sr21 O3H 148.45(17) . .
O3 Sr21 O3H 132.06(15) 3_666 .
O3 Sr21 O1I 86.8(5) . 3_666
O3 Sr21 O1J 60.0(3) . 3_666
O3 Sr21 O1K 97.5(5) . .
O3 Sr21 O2K 125.8(3) . .
O3 Sr21 O1M 64.6(2) . 3_666
O3 Sr21 O2M 118.0(3) . 3_666
O3 Sr21 O1N 93.6(4) . 3_666
O2H Sr21 O3 152.0(2) . 3_666
O2H Sr21 O1H 63.18(16) . .
O1I Sr21 O3 72.0(5) 3_666 3_666
O1I Sr21 O3H 62.3(5) 3_666 .
O1J Sr21 O3 68.8(2) 3_666 3_666
O1J Sr21 O3H 121.35(17) 3_666 .
O1J Sr21 O1I 88.8(4) 3_666 3_666
O1K Sr21 O3 83.2(5) . 3_666
O1K Sr21 O3H 62.6(5) . .
O1K Sr21 O1I 60.0(5) . 3_666
O1K Sr21 O1J 143.7(4) . 3_666
O1K Sr21 O2K 74.6(4) . .
O2K Sr21 O3 129.3(3) . 3_666
O2K Sr21 O3H 74.9(3) . .
O2K Sr21 O1I 127.6(5) . 3_666
O2K Sr21 O1J 141.3(3) . 3_666
O1M Sr21 O3 79.35(19) 3_666 3_666
O1M Sr21 O1H 145.41(15) 3_666 .
O1M Sr21 O2H 96.1(2) 3_666 .
O1M Sr21 O2M 65.6(2) 3_666 3_666
O1N Sr21 O2M 77.8(4) 3_666 3_666
O1M Sr21 O1N 116.5(4) 3_666 3_666
O2M Sr21 O3 122.4(3) 3_666 3_666
O2M Sr21 O1H 82.6(2) 3_666 .
O2M Sr21 O2H 78.8(3) 3_666 .
O1N Sr21 O3 79.3(4) 3_666 3_666
O1N Sr21 O1H 66.2(4) 3_666 .
O1N Sr21 O2H 126.1(4) 3_666 .
O3 Sr22 O4H 154.2(2) . .
O3 Sr22 O1K 81.0(5) . .
O3 Sr22 O2K 101.1(3) . .
O3 Sr22 O1L 84.1(7) . .
O3 Sr22 O2L 94.5(2) . .
O3 Sr22 O1N 78.4(4) . 3_666
O1H Sr22 O3 142.49(19) . .
O1H Sr22 O1L 67.3(6) . .
O1H Sr22 O2L 93.80(16) . .
O1H Sr22 O1N 66.0(4) . 3_666
O2H Sr22 O3 142.1(2) . .
O2H Sr22 O1H 74.54(19) . .
O2H Sr22 O1L 130.2(7) . .
O2H Sr22 O2L 89.1(2) . .
O2H Sr22 O1N 130.8(4) . 3_666
O3H Sr22 O3 142.49(19) . .
O3H Sr22 O4H 63.16(17) . .
O3H Sr22 O1K 63.7(5) . .
O3H Sr22 O2K 76.1(2) . .
O1I Sr22 O3 82.2(6) 3_666 .
O1I Sr22 O3H 69.2(5) 3_666 .
O1I Sr22 O4H 119.4(6) 3_666 .
O1I Sr22 O1K 58.5(5) 3_666 .
O1I Sr22 O2K 122.2(5) 3_666 .
O1J Sr22 O3 56.7(2) 3_666 .
O1J Sr22 O3H 147.26(18) 3_666 .
O1J Sr22 O4H 103.8(2) 3_666 .
O1J Sr22 O1I 96.5(5) 3_666 3_666
O1J Sr22 O1K 134.5(5) 3_666 .
O1J Sr22 O2K 133.7(3) 3_666 .
O1K Sr22 O4H 121.4(5) . .
O1K Sr22 O2K 65.1(4) . .
O2K Sr22 O4H 79.9(3) . .
O1L Sr22 O1N 57.0(4) . 3_666
O2L Sr22 O1L 63.6(4) . .
O2L Sr22 O1N 120.6(3) . 3_666
Zr1 O1G Sr1 94.44(11) . .
Zr1 O1H Sr21 91.81(11) . .
Zr1 O1H Sr22 97.83(12) . .
Zr1 O3H Sr21 91.81(11) . .
Zr1 O3H Sr22 97.83(12) . .
Zr1 O1I Sr1 93.8(7) 3_666 3_666
Zr1 O1I Sr21 94.3(7) 3_666 3_666
Zr1 O1I Sr22 95.4(7) 3_666 3_666
Zr1 O1K Sr1 91.1(4) . .
Zr1 O1K Sr21 106.8(6) . .
Zr1 O1K Sr22 93.7(5) . .
Zr1 O1L Sr1 95.2(7) . .
Zr1 O1L Sr21 90.8(8) . .
Zr1 O1L Sr22 92.1(8) . .
Zr1 O1N Sr1 94.6(4) 3_666 3_666
Zr1 O1N Sr21 97.4(4) 3_666 3_666
Zr1 O1N Sr22 85.7(3) 3_666 3_666
Sr1 O3 Sr1 165.9(2) 3_666 .
Sr1 O3 Sr22 89.60(18) 3_666 3_666
Sr1 O3 Sr21 89.92(19) 3_666 3_666
Sr1 O3 Sr22 104.4(2) 3_666 .
Sr1 O3 Sr22 76.95(14) . 3_666
Sr1 O1I Sr21 91.6(10) 3_666 3_666
Sr1 O1L Sr21 87.0(10) . .
Sr1 O1L Sr22 99.6(11) . .
Sr1 O1M Sr21 99.40(19) . 3_666
Sr1 O1M Sr22 96.40(18) . 3_666
Sr1 O1N Sr22 95.3(5) 3_666 3_666
Sr1 Cl1 Sr21 78.42(9) 3_666 .
Sr1 Cl1 Sr22 86.87(10) 3_666 .
Sr21 O3 Sr1 76.11(14) 3_666 .
Sr21 O3 Sr1 87.2(2) . .
Sr21 O3 Sr1 106.7(2) . 3_666
Sr21 O3 Sr21 163.2(3) . 3_666
Sr21 O3 Sr22 162.2(3) . 3_666
Sr21 O1J Sr1 94.6(2) 3_666 .
Sr21 O1K Sr1 95.9(6) . .
Sr21 O1N Sr1 94.0(5) 3_666 3_666
Sr22 O3 Sr1 88.64(18) . .
Sr22 O3 Sr21 159.3(2) . 3_666
Sr22 O3 Sr22 165.0(2) . 3_666
Sr22 O1I Sr1 105.3(11) 3_666 3_666
Sr22 O1J Sr1 108.5(2) 3_666 .
Sr22 O1K Sr1 98.1(5) . .
Si1 O1 Zr1 175.9(2) . .
O1 Si1 C1B 108.49(19) . .
O1 Si1 C1C 108.75(18) . .
C1B Si1 C1C 112.6(2) . .
O1 Si1 C1A 111.76(18) . .
C1B Si1 C1A 107.2(2) . .
C1C Si1 C1A 108.1(2) . .
C2A C1A C6A 116.2(5) . .
C2A C1A Si1 123.1(4) . .
C6A C1A Si1 120.5(4) . .
C1A C2A C3A 122.1(5) . .
C1A C2A H2A 119.0 . .
C3A C2A H2A 119.0 . .
C4A C3A C2A 119.6(6) . .
C4A C3A H3A 120.2 . .
C2A C3A H3A 120.2 . .
C3A C4A C5A 120.7(6) . .
C3A C4A H4A 119.6 . .
C5A C4A H4A 119.6 . .
C4A C5A C6A 119.0(5) . .
C4A C5A H5A 120.5 . .
C6A C5A H5A 120.5 . .
C5A C6A C1A 122.3(5) . .
C5A C6A H6A 118.9 . .
C1A C6A H6A 118.9 . .
C6B C1B C2B 116.7(4) . .
C6B C1B Si1 120.7(3) . .
C2B C1B Si1 122.4(4) . .
C3B C2B C1B 122.3(5) . .
C3B C2B H2B 118.9 . .
C1B C2B H2B 118.9 . .
C4B C3B C2B 119.6(4) . .
C4B C3B H3B 120.2 . .
C2B C3B H3B 120.2 . .
C3B C4B C5B 120.0(5) . .
C3B C4B H4B 120.0 . .
C5B C4B H4B 120.0 . .
C4B C5B C6B 119.7(5) . .
C4B C5B H5B 120.1 . .
C6B C5B H5B 120.1 . .
C1B C6B C5B 121.8(4) . .
C1B C6B H6B 119.1 . .
C5B C6B H6B 119.1 . .
C2C C1C C6C 117.0(4) . .
C2C C1C Si1 120.0(3) . .
C6C C1C Si1 123.0(4) . .
C3C C2C C1C 122.4(5) . .
C3C C2C H2C 118.8 . .
C1C C2C H2C 118.8 . .
C4C C3C C2C 119.1(5) . .
C4C C3C H3C 120.5 . .
C2C C3C H3C 120.5 . .
C3C C4C C5C 120.6(5) . .
C3C C4C H4C 119.7 . .
C5C C4C H4C 119.7 . .
C4C C5C C6C 119.5(5) . .
C4C C5C H5C 120.3 . .
C6C C5C H5C 120.3 . .
C5C C6C C1C 121.4(5) . .
C5C C6C H6C 119.3 . .
C1C C6C H6C 119.3 . .
Si2 O2 Zr1 176.3(2) . .
O2 Si2 C1D1 112.3(5) . .
O2 Si2 C1F 109.8(2) . .
C1D1 Si2 C1F 102.5(5) . .
O2 Si2 C1E 109.1(2) . .
C1D1 Si2 C1E 111.2(5) . .
C1F Si2 C1E 111.9(2) . .
O2 Si2 C1D2 111.1(5) . .
C1F Si2 C1D2 110.9(5) . .
C1E Si2 C1D2 104.0(5) . .
C2D1 C1D1 C6D1 115.4(9) . .
C2D1 C1D1 Si2 121.5(9) . .
C6D1 C1D1 Si2 123.1(10) . .
C3D1 C2D1 C1D1 123.2(10) . .
C3D1 C2D1 H2D1 118.4 . .
C1D1 C2D1 H2D1 118.4 . .
C4D1 C3D1 C2D1 118.8(11) . .
C4D1 C3D1 H3D1 120.6 . .
C2D1 C3D1 H3D1 120.6 . .
C5D1 C4D1 C3D1 120.7(10) . .
C5D1 C4D1 H4D1 119.6 . .
C3D1 C4D1 H4D1 119.6 . .
C4D1 C5D1 C6D1 120.1(10) . .
C4D1 C5D1 H5D1 120.0 . .
C6D1 C5D1 H5D1 120.0 . .
C5D1 C6D1 C1D1 121.7(10) . .
C5D1 C6D1 H6D1 119.2 . .
C1D1 C6D1 H6D1 119.2 . .
C2D2 C1D2 C6D2 120.0 . .
C2D2 C1D2 Si2 121.1(7) . .
C6D2 C1D2 Si2 118.1(7) . .
C3D2 C2D2 C1D2 120.0 . .
C3D2 C2D2 H2D2 120.0 . .
C1D2 C2D2 H2D2 120.0 . .
C2D2 C3D2 C4D2 120.0 . .
C2D2 C3D2 H3D2 120.0 . .
C4D2 C3D2 H3D2 120.0 . .
C5D2 C4D2 C3D2 120.0 . .
C5D2 C4D2 H4D2 120.0 . .
C3D2 C4D2 H4D2 120.0 . .
C4D2 C5D2 C6D2 120.0 . .
C4D2 C5D2 H5D2 120.0 . .
C6D2 C5D2 H5D2 120.0 . .
C5D2 C6D2 C1D2 120.0 . .
C5D2 C6D2 H6D2 120.0 . .
C1D2 C6D2 H6D2 120.0 . .
C2E C1E C6E 116.7(5) . .
C2E C1E Si2 120.8(4) . .
C6E C1E Si2 122.5(4) . .
C1E C2E C3E 122.0(6) . .
C1E C2E H2E 119.0 . .
C3E C2E H2E 119.0 . .
C4E C3E C2E 120.4(5) . .
C4E C3E H3E 119.8 . .
C2E C3E H3E 119.8 . .
C3E C4E C5E 119.7(6) . .
C3E C4E H4E 120.1 . .
C5E C4E H4E 120.1 . .
C4E C5E C6E 119.0(6) . .
C4E C5E H5E 120.5 . .
C6E C5E H5E 120.5 . .
C5E C6E C1E 122.3(5) . .
C5E C6E H6E 118.9 . .
C1E C6E H6E 118.9 . .
C6F C1F C2F 116.2(5) . .
C6F C1F Si2 119.7(4) . .
C2F C1F Si2 123.7(4) . .
C3F C2F C1F 122.1(6) . .
C3F C2F H2F 118.9 . .
C1F C2F H2F 118.9 . .
C2F C3F C4F 120.1(6) . .
C2F C3F H3F 119.9 . .
C4F C3F H3F 119.9 . .
C5F C4F C3F 119.7(6) . .
C5F C4F H4F 120.2 . .
C3F C4F H4F 120.2 . .
C4F C5F C6F 119.5(6) . .
C4F C5F H5F 120.2 . .
C6F C5F H5F 120.2 . .
C5F C6F C1F 122.3(6) . .
C5F C6F H6F 118.9 . .
C1F C6F H6F 118.9 . .
C1G O1G Zr1 150.2(3) . .
C1G O1G Sr1 114.4(3) . .
O1G C1G C2G 110.1(4) . .
O1G C1G H1G1 109.6 . .
C2G C1G H1G1 109.6 . .
O1G C1G H1G2 109.6 . .
C2G C1G H1G2 109.6 . .
H1G1 C1G H1G2 108.1 . .
O2G C2G C1G 109.1(4) . .
O2G C2G H2G1 109.9 . .
C1G C2G H2G1 109.9 . .
O2G C2G H2G2 109.9 . .
C1G C2G H2G2 109.9 . .
H2G1 C2G H2G2 108.3 . .
C2G O2G C3G 112.3(4) . .
C2G O2G Sr1 117.0(3) . .
C3G O2G Sr1 117.1(3) . .
O2G C3G H3G1 109.5 . .
O2G C3G H3G2 109.5 . .
H3G1 C3G H3G2 109.5 . .
O2G C3G H3G3 109.5 . .
H3G1 C3G H3G3 109.5 . .
H3G2 C3G H3G3 109.5 . .
C1H O1H Zr1 145.0(5) . .
C1H O1H Sr22 96.8(5) . .
C1H O1H Sr21 107.3(5) . .
O1H C1H C2H 117.1(8) . .
O1H C1H H1H1 108.0 . .
C2H C1H H1H1 108.0 . .
O1H C1H H1H2 108.0 . .
C2H C1H H1H2 108.0 . .
H1H1 C1H H1H2 107.3 . .
O2H C2H C1H 108.8(8) . .
O2H C2H H2H1 109.9 . .
C1H C2H H2H1 109.9 . .
O2H C2H H2H2 109.9 . .
C1H C2H H2H2 109.9 . .
H2H1 C2H H2H2 108.3 . .
C3H O2H C2H 111.8(8) . .
C3H O2H Sr22 129.0(7) . .
C2H O2H Sr22 114.7(5) . .
C3H O2H Sr21 120.6(6) . .
C2H O2H Sr21 118.1(5) . .
O2H C3H H3H1 109.5 . .
O2H C3H H3H2 109.5 . .
H3H1 C3H H3H2 109.5 . .
O2H C3H H3H3 109.5 . .
H3H1 C3H H3H3 109.5 . .
H3H2 C3H H3H3 109.5 . .
C4H O3H Zr1 124.8(4) . .
C4H O3H Sr22 109.8(5) . .
C4H O3H Sr21 121.5(5) . .
O3H C4H C5H 105.8(7) . .
O3H C4H H4H1 110.6 . .
C5H C4H H4H1 110.6 . .
O3H C4H H4H2 110.6 . .
C5H C4H H4H2 110.6 . .
H4H1 C4H H4H2 108.7 . .
O4H C5H C4H 110.0(7) . .
O4H C5H H5H1 109.7 . .
C4H C5H H5H1 109.7 . .
O4H C5H H5H2 109.7 . .
C4H C5H H5H2 109.7 . .
H5H1 C5H H5H2 108.2 . .
C6H O4H C5H 112.1(8) . .
C6H O4H Sr22 133.4(7) . .
C5H O4H Sr22 110.7(5) . .
C6H O4H Sr21 128.3(6) . .
C5H O4H Sr21 112.3(5) . .
O4H C6H H6H1 109.5 . .
O4H C6H H6H2 109.5 . .
H6H1 C6H H6H2 109.5 . .
O4H C6H H6H3 109.5 . .
H6H1 C6H H6H3 109.5 . .
H6H2 C6H H6H3 109.5 . .
C1L O1L Zr1 132(2) . .
C1L O1L Sr1 116.1(15) . .
C1L O1L Sr22 115.5(14) . .
C1L O1L Sr21 124.5(15) . .
O1L C1L C2L 113.3(13) . .
O1L C1L H1L1 108.9 . .
C2L C1L H1L1 108.9 . .
O1L C1L H1L2 108.9 . .
C2L C1L H1L2 108.9 . .
H1L1 C1L H1L2 107.7 . .
O2L C2L C1L 108.6(8) . .
O2L C2L H2L1 110.0 . .
C1L C2L H2L1 110.0 . .
O2L C2L H2L2 110.0 . .
C1L C2L H2L2 110.0 . .
H2L1 C2L H2L2 108.3 . .
C3L O2L C2L 111.8(6) . .
C3L O2L Sr22 117.7(5) . .
C2L O2L Sr22 110.4(5) . .
C3L O2L Sr21 117.7(5) . .
C2L O2L Sr21 104.3(5) . .
O2L C3L H3L1 109.5 . .
O2L C3L H3L2 109.5 . .
H3L1 C3L H3L2 109.5 . .
O2L C3L H3L3 109.5 . .
H3L1 C3L H3L3 109.5 . .
H3L2 C3L H3L3 109.5 . .
C1J O1J Sr22 119.3(5) . 3_666
C1J O1J Sr21 133.3(6) . 3_666
C1J O1J Sr1 117.5(6) . .
O1J C1J C2J 114.4(8) . .
O1J C1J H1J1 108.7 . .
C2J C1J H1J1 108.7 . .
O1J C1J H1J2 108.7 . .
C2J C1J H1J2 108.7 . .
H1J1 C1J H1J2 107.6 . .
O2J C2J C1J 109.5(8) . .
O2J C2J H2J1 109.8 . .
C1J C2J H2J1 109.8 . .
O2J C2J H2J2 109.8 . .
C1J C2J H2J2 109.8 . .
H2J1 C2J H2J2 108.2 . .
C3J O2J C2J 110.9(10) . .
C3J O2J Sr1 126.5(8) . .
C2J O2J Sr1 116.6(7) . .
O2J C3J H3J1 109.5 . .
O2J C3J H3J2 109.5 . .
H3J1 C3J H3J2 109.5 . .
O2J C3J H3J3 109.5 . .
H3J1 C3J H3J3 109.5 . .
H3J2 C3J H3J3 109.5 . .
C1M O1M Sr1 141.0(5) . .
C1M O1M Sr21 115.4(5) . 3_666
C1M O1M Sr22 120.8(5) . 3_666
O1M C1M C2M 112.7(8) . .
O1M C1M H1M1 109.1 . .
C2M C1M H1M1 109.1 . .
O1M C1M H1M2 109.1 . .
C2M C1M H1M2 109.1 . .
H1M1 C1M H1M2 107.8 . .
O2M C2M C1M 108.2(8) . .
O2M C2M H2M1 110.1 . .
C1M C2M H2M1 110.1 . .
O2M C2M H2M2 110.1 . .
C1M C2M H2M2 110.1 . .
H2M1 C2M H2M2 108.4 . .
C2M O2M C3M 112.5(8) . .
C2M O2M Sr21 113.4(7) . 3_666
C3M O2M Sr21 128.9(6) . 3_666
C2M O2M Sr22 117.0(7) . 3_666
C3M O2M Sr22 120.2(6) . 3_666
O2M C3M H3M1 109.5 . .
O2M C3M H3M2 109.5 . .
H3M1 C3M H3M2 109.5 . .
O2M C3M H3M3 109.5 . .
H3M1 C3M H3M3 109.5 . .
H3M2 C3M H3M3 109.5 . .
C1I O1I Zr1 117.7(18) . 3_666
C1I O1I Sr22 122.3(15) . 3_666
C1I O1I Sr1 116.9(13) . 3_666
C1I O1I Sr21 133.4(16) . 3_666
O1I C1I C2I 112.6(14) . .
O1I C1I H1I1 109.1 . .
C2I C1I H1I1 109.1 . .
O1I C1I H1I2 109.1 . .
C2I C1I H1I2 109.1 . .
H1I1 C1I H1I2 107.8 . .
O2I C2I C1I 109.4(11) . .
O2I C2I H2I1 109.8 . .
C1I C2I H2I1 109.8 . .
O2I C2I H2I2 109.8 . .
C1I C2I H2I2 109.8 . .
H2I1 C2I H2I2 108.2 . .
C3I O2I C2I 108.0(8) . .
C3I O2I Sr1 125.2(7) . 3_666
C2I O2I Sr1 112.0(5) . 3_666
O2I C3I H3I1 109.5 . .
O2I C3I H3I2 109.5 . .
H3I1 C3I H3I2 109.5 . .
O2I C3I H3I3 109.5 . .
H3I1 C3I H3I3 109.5 . .
H3I2 C3I H3I3 109.5 . .
C1N O1N Zr1 130.5(12) . 3_666
C1N O1N Sr21 120.2(9) . 3_666
C1N O1N Sr22 129.5(8) . 3_666
O1N C1N C2N 113.3(8) . .
O1N C1N H1N1 108.9 . .
C2N C1N H1N1 108.9 . .
O1N C1N H1N2 108.9 . .
C2N C1N H1N2 108.9 . .
H1N1 C1N H1N2 107.7 . .
O2N C2N C1N 107.6(8) . .
O2N C2N H2N1 110.2 . .
C1N C2N H2N1 110.2 . .
O2N C2N H2N2 110.2 . .
C1N C2N H2N2 110.2 . .
H2N1 C2N H2N2 108.5 . .
C3N O2N C2N 112.9(10) . .
C3N O2N Sr1 123.7(9) . 3_666
C2N O2N Sr1 114.7(7) . 3_666
O2N C3N H3N1 109.5 . .
O2N C3N H3N2 109.5 . .
H3N1 C3N H3N2 109.5 . .
O2N C3N H3N3 109.5 . .
H3N1 C3N H3N3 109.5 . .
H3N2 C3N H3N3 109.5 . .
C1K O1K Zr1 128.1(13) . .
C1K O1K Sr21 105.3(10) . .
C1N O1N Sr1 112.0(8) . 3_666
C1K O1K Sr22 113.8(9) . .
C1K O1K Sr1 124.6(10) . .
O1K C1K C2K 113.7(10) . .
O1K C1K H1K1 108.8 . .
C2K C1K H1K1 108.8 . .
O1K C1K H1K2 108.8 . .
C2K C1K H1K2 108.8 . .
H1K1 C1K H1K2 107.7 . .
O2K C2K C1K 107.2(8) . .
O2K C2K H2K1 110.3 . .
C1K C2K H2K1 110.3 . .
O2K C2K H2K2 110.3 . .
C1K C2K H2K2 110.3 . .
H2K1 C2K H2K2 108.5 . .
C3K O2K C2K 110.4(9) . .
C3K O2K Sr21 133.0(9) . .
C2K O2K Sr21 112.8(6) . .
C3K O2K Sr22 123.6(8) . .
C2K O2K Sr22 115.9(6) . .
O2K C3K H3K1 109.5 . .
O2K C3K H3K2 109.5 . .
H3K1 C3K H3K2 109.5 . .
O2K C3K H3K3 109.5 . .
H3K1 C3K H3K3 109.5 . .
H3K2 C3K H3K3 109.5 . .
C1O O1O C3O 102.6(6) . .
O1O C1O C2O 107.1(7) . .
O1O C1O H1O1 110.3 . .
C2O C1O H1O1 110.3 . .
O1O C1O H1O2 110.3 . .
C2O C1O H1O2 110.3 . .
H1O1 C1O H1O2 108.5 . .
C1O C2O C4O 104.8(7) . .
C1O C2O H2O1 110.8 . .
C4O C2O H2O1 110.8 . .
C1O C2O H2O2 110.8 . .
C4O C2O H2O2 110.8 . .
H2O1 C2O H2O2 108.9 . .
O1O C3O C4O 104.2(7) . .
O1O C3O H3O1 110.9 . .
C4O C3O H3O1 110.9 . .
O1O C3O H3O2 110.9 . .
C4O C3O H3O2 110.9 . .
H3O1 C3O H3O2 108.9 . .
C2O C4O C3O 102.3(6) . .
C2O C4O H4O1 111.3 . .
C3O C4O H4O1 111.3 . .
C2O C4O H4O2 111.3 . .
C3O C4O H4O2 111.3 . .
H4O1 C4O H4O2 109.2 . .

loop_
_geom_bond_atom_site_label_1
_geom_bond_atom_site_label_2
_geom_bond_distance
_geom_bond_site_symmetry_2
Zr1 O1 2.009(3) .
Zr1 O2 2.017(3) .
Zr1 O1G 2.045(3) .
Zr1 O1H 2.081(3) .
Zr1 O3H 2.081(3) .
Zr1 O1I 2.20(2) 3_666
Zr1 O1K 2.135(19) .
Zr1 O1L 2.12(2) .
Zr1 O1N 2.179(16) 3_666
Sr1 O3 2.443(7) 3_666
Sr1 O1G 2.662(3) .
Sr1 O2G 2.685(4) .
Sr1 O1I 2.56(2) 3_666
Sr1 O2I 2.705(6) 3_666
Sr1 O1J 2.570(6) .
Sr1 O2J 2.732(13) .
Sr1 O1K 2.706(16) .
Sr1 O1L 2.58(3) .
Sr1 O1M 2.368(5) .
Sr1 O1N 2.545(14) 3_666
Sr1 O2N 2.561(14) 3_666
Sr1 Cl1 2.852(3) 3_666
Sr21 O3 2.142(6) .
Sr21 O3 2.810(6) 3_666
Sr21 O1H 2.818(3) .
Sr21 O2H 2.661(8) .
Sr21 O3H 2.818(3) .
Sr21 O1I 2.63(3) 3_666
Sr21 O1J 2.441(6) 3_666
Sr21 O1K 2.292(17) .
Sr21 O2K 2.333(10) .
Sr21 O1M 2.462(6) 3_666
Sr21 O2M 2.653(10) 3_666
Sr21 O1N 2.543(14) 3_666
Sr22 O3 2.545(6) .
Sr22 O3 3.188(6) 3_666
Sr22 O1H 2.500(3) .
Sr22 O2H 2.231(8) .
Sr22 O3H 2.500(3) .
Sr22 O4H 2.812(8) .
Sr22 O1I 2.48(3) 3_666
Sr22 O1J 2.282(6) 3_666
Sr22 O1K 2.594(16) .
Sr22 O2K 2.615(10) .
Sr22 O1L 2.66(3) .
Sr22 O2L 2.628(6) .
Sr22 O1M 2.900(6) 3_666
Sr22 O2M 2.992(10) 3_666
Sr22 O1N 2.862(12) 3_666
O3 H3 0.8400 .
O1 Si1 1.609(3) .
Si1 C1B 1.877(5) .
Si1 C1C 1.879(5) .
Si1 C1A 1.881(5) .
C1A C2A 1.391(7) .
C1A C6A 1.408(6) .
C2A C3A 1.395(7) .
C2A H2A 0.9500 .
C3A C4A 1.369(7) .
C3A H3A 0.9500 .
C4A C5A 1.382(7) .
C4A H4A 0.9500 .
C5A C6A 1.388(7) .
C5A H5A 0.9500 .
C6A H6A 0.9500 .
C1B C6B 1.384(6) .
C1B C2B 1.396(6) .
C2B C3B 1.388(7) .
C2B H2B 0.9500 .
C3B C4B 1.375(7) .
C3B H3B 0.9500 .
C4B C5B 1.378(6) .
C4B H4B 0.9500 .
C5B C6B 1.400(6) .
C5B H5B 0.9500 .
C6B H6B 0.9500 .
C1C C2C 1.390(6) .
C1C C6C 1.401(6) .
C2C C3C 1.388(6) .
C2C H2C 0.9500 .
C3C C4C 1.379(7) .
C3C H3C 0.9500 .
C4C C5C 1.383(7) .
C4C H4C 0.9500 .
C5C C6C 1.393(7) .
C5C H5C 0.9500 .
C6C H6C 0.9500 .
O2 Si2 1.614(3) .
Si2 C1D1 1.859(12) .
Si2 C1F 1.867(6) .
Si2 C1E 1.870(5) .
Si2 C1D2 1.926(9) .
C1D1 C2D1 1.411(14) .
C1D1 C6D1 1.427(13) .
C2D1 C3D1 1.404(13) .
C2D1 H2D1 0.9500 .
C3D1 C4D1 1.387(14) .
C3D1 H3D1 0.9500 .
C4D1 C5D1 1.381(14) .
C4D1 H4D1 0.9500 .
C5D1 C6D1 1.402(13) .
C5D1 H5D1 0.9500 .
C6D1 H6D1 0.9500 .
C1D2 C2D2 1.3900 .
C1D2 C6D2 1.3900 .
C2D2 C3D2 1.3900 .
C2D2 H2D2 0.9500 .
C3D2 C4D2 1.3900 .
C3D2 H3D2 0.9500 .
C4D2 C5D2 1.3900 .
C4D2 H4D2 0.9500 .
C5D2 C6D2 1.3900 .
C5D2 H5D2 0.9500 .
C6D2 H6D2 0.9500 .
C1E C2E 1.385(6) .
C1E C6E 1.406(7) .
C2E C3E 1.388(7) .
C2E H2E 0.9500 .
C3E C4E 1.384(8) .
C3E H3E 0.9500 .
C4E C5E 1.389(7) .
C4E H4E 0.9500 .
C5E C6E 1.397(7) .
C5E H5E 0.9500 .
C6E H6E 0.9500 .
C1F C6F 1.398(7) .
C1F C2F 1.399(7) .
C2F C3F 1.372(7) .
C2F H2F 0.9500 .
C3F C4F 1.387(8) .
C3F H3F 0.9500 .
C4F C5F 1.378(8) .
C4F H4F 0.9500 .
C5F C6F 1.387(8) .
C5F H5F 0.9500 .
C6F H6F 0.9500 .
O1G C1G 1.390(5) .
C1G C2G 1.487(6) .
C1G H1G1 0.9900 .
C1G H1G2 0.9900 .
C2G O2G 1.428(6) .
C2G H2G1 0.9900 .
C2G H2G2 0.9900 .
O2G C3G 1.432(5) .
C3G H3G1 0.9800 .
C3G H3G2 0.9800 .
C3G H3G3 0.9800 .
O1H C1H 1.380(10) .
C1H C2H 1.469(10) .
C1H H1H1 0.9900 .
C1H H1H2 0.9900 .
C2H O2H 1.435(10) .
C2H H2H1 0.9900 .
C2H H2H2 0.9900 .
O2H C3H 1.433(9) .
C3H H3H1 0.9800 .
C3H H3H2 0.9800 .
C3H H3H3 0.9800 .
O3H C4H 1.468(10) .
C4H C5H 1.504(9) .
C4H H4H1 0.9900 .
C4H H4H2 0.9900 .
C5H O4H 1.424(9) .
C5H H5H1 0.9900 .
C5H H5H2 0.9900 .
O4H C6H 1.412(9) .
C6H H6H1 0.9800 .
C6H H6H2 0.9800 .
C6H H6H3 0.9800 .
O1L C1L 1.414(11) .
C1L C2L 1.495(12) .
C1L H1L1 0.9900 .
C1L H1L2 0.9900 .
C2L O2L 1.422(8) .
C2L H2L1 0.9900 .
C2L H2L2 0.9900 .
O2L C3L 1.407(9) .
C3L H3L1 0.9800 .
C3L H3L2 0.9800 .
C3L H3L3 0.9800 .
O1J C1J 1.386(9) .
C1J C2J 1.464(10) .
C1J H1J1 0.9900 .
C1J H1J2 0.9900 .
C2J O2J 1.435(13) .
C2J H2J1 0.9900 .
C2J H2J2 0.9900 .
O2J C3J 1.421(11) .
C3J H3J1 0.9800 .
C3J H3J2 0.9800 .
C3J H3J3 0.9800 .
O1M C1M 1.408(10) .
C1M C2M 1.491(10) .
C1M H1M1 0.9900 .
C1M H1M2 0.9900 .
C2M O2M 1.417(11) .
C2M H2M1 0.9900 .
C2M H2M2 0.9900 .
O2M C3M 1.417(11) .
C3M H3M1 0.9800 .
C3M H3M2 0.9800 .
C3M H3M3 0.9800 .
O1I C1I 1.418(12) .
C1I C2I 1.460(12) .
C1I H1I1 0.9900 .
C1I H1I2 0.9900 .
C2I O2I 1.429(10) .
C2I H2I1 0.9900 .
C2I H2I2 0.9900 .
O2I C3I 1.425(10) .
C3I H3I1 0.9800 .
C3I H3I2 0.9800 .
C3I H3I3 0.9800 .
O1N C1N 1.424(10) .
C1N C2N 1.494(10) .
C1N H1N1 0.9900 .
C1N H1N2 0.9900 .
C2N O2N 1.434(11) .
C2N H2N1 0.9900 .
C2N H2N2 0.9900 .
O2N C3N 1.418(11) .
C3N H3N1 0.9800 .
C3N H3N2 0.9800 .
C3N H3N3 0.9800 .
O1K C1K 1.424(11) .
C1K C2K 1.500(9) .
C1K H1K1 0.9900 .
C1K H1K2 0.9900 .
C2K O2K 1.441(12) .
C2K H2K1 0.9900 .
C2K H2K2 0.9900 .
O2K C3K 1.431(11) .
C3K H3K1 0.9800 .
C3K H3K2 0.9800 .
C3K H3K3 0.9800 .
O1O C1O 1.416(8) .
O1O C3O 1.486(8) .
C1O C2O 1.499(10) .
C1O H1O1 0.9900 .
C1O H1O2 0.9900 .
C2O C4O 1.549(10) .
C2O H2O1 0.9900 .
C2O H2O2 0.9900 .
C3O C4O 1.558(10) .
C3O H3O1 0.9900 .
C3O H3O2 0.9900 .
C4O H4O1 0.9900 .
C4O H4O2 0.9900 .

loop_
_geom_hbond_atom_site_label_D
_geom_hbond_atom_site_label_H
_geom_hbond_atom_site_label_A
_geom_hbond_distance_DH
_geom_hbond_distance_HA
_geom_hbond_distance_DA
_geom_hbond_angle_DHA
_geom_hbond_site_symmetry_A
C3G H3G1 Cl1 0.98 2.48 3.255(7) 135.5 3_666
C2O H2O1 O1O 0.99 2.53 3.424(10) 150.6 3_567
